data_4338242
loop_
_publ_author_name
'Chitnis, Saurabh S.'
'Burford, Neil'
'McDonald, Robert'
'Ferguson, Michael J.'

_publ_section_title
;
 Prototypical Phosphine Complexes of Antimony(III).
;
_journal_issue 10
_journal_name_full 'Inorganic chemistry'
_journal_page_first 5359
_journal_page_last 5372
_journal_paper_doi 10.1021/ic500723y
_journal_volume 53
_journal_year 2014
_chemical_formula_sum 'C4 H9 Cl2 F3 O3 P S Sb'
_chemical_formula_weight 417.79
_chemical_name_systematic
;
 ?
;
_space_group_IT_number 14
_symmetry_cell_setting monoclinic
_symmetry_space_group_name_Hall '-P 2ybc'
_symmetry_space_group_name_H-M 'P 1 21/c 1'
_atom_sites_solution_hydrogens geom
_atom_sites_solution_primary direct
_atom_sites_solution_secondary difmap
_audit_creation_method SHELXL-97
_cell_angle_alpha 90.00
_cell_angle_beta 114.382(2)
_cell_angle_gamma 90.00
_cell_formula_units_Z 4
_cell_length_a 10.798(2)
_cell_length_b 11.059(2)
_cell_length_c 12.214(3)
_cell_measurement_reflns_used 4369
_cell_measurement_temperature 193(2)
_cell_measurement_theta_max 27.62
_cell_measurement_theta_min 2.60
_cell_volume 1328.5(5)
_computing_cell_refinement 'Bruker SAINT (Bruker, 1997)'
_computing_data_collection 'Bruker SMART (Bruker, 1997)'
_computing_data_reduction 'Bruker SAINT (Bruker, 1997)'
_computing_molecular_graphics 'Bruker SHELXTL (Bruker, 1997)'
_computing_publication_material 'Bruker SHELXTL (Bruker, 1997)'
_computing_structure_refinement 'SHELXL-97 (Sheldrick, 1997)'
_computing_structure_solution 'SHELXS-97 (Sheldrick, 1990)'
_diffrn_ambient_temperature 193(2)
_diffrn_detector_area_resol_mean 8.192
_diffrn_measured_fraction_theta_full 0.995
_diffrn_measured_fraction_theta_max 0.995
_diffrn_measurement_device_type 'Bruker PLATFORM diffractometer/SMART 1000 CCD area detector'
_diffrn_measurement_method '\w scans'
_diffrn_radiation_monochromator graphite
_diffrn_radiation_source 'fine-focus sealed tube'
_diffrn_radiation_type MoK\a
_diffrn_radiation_wavelength 0.71073
_diffrn_reflns_av_R_equivalents 0.0485
_diffrn_reflns_av_sigmaI/netI 0.0407
_diffrn_reflns_limit_h_max 14
_diffrn_reflns_limit_h_min -14
_diffrn_reflns_limit_k_max 14
_diffrn_reflns_limit_k_min -14
_diffrn_reflns_limit_l_max 15
_diffrn_reflns_limit_l_min -15
_diffrn_reflns_number 11005
_diffrn_reflns_theta_full 27.62
_diffrn_reflns_theta_max 27.62
_diffrn_reflns_theta_min 2.07
_diffrn_standards_decay_% 0
_diffrn_standards_interval_time 0
_diffrn_standards_number 0
_exptl_absorpt_coefficient_mu 2.777
_exptl_absorpt_correction_T_max 0.6348
_exptl_absorpt_correction_T_min 0.2912
_exptl_absorpt_correction_type multi-scan
_exptl_absorpt_process_details 'SADABS (Sheldrick, 1996)'
_exptl_crystal_colour pale-yellow
_exptl_crystal_density_diffrn 2.089
_exptl_crystal_density_method 'not measured'
_exptl_crystal_description block
_exptl_crystal_F_000 800
_exptl_crystal_size_max 0.59
_exptl_crystal_size_mid 0.22
_exptl_crystal_size_min 0.18
_refine_diff_density_max 2.082
_refine_diff_density_min -0.761
_refine_diff_density_rms 0.142
_refine_ls_extinction_method none
_refine_ls_goodness_of_fit_ref 1.081
_refine_ls_hydrogen_treatment constr
_refine_ls_matrix_type full
_refine_ls_number_parameters 136
_refine_ls_number_reflns 3069
_refine_ls_number_restraints 0
_refine_ls_restrained_S_all 1.081
_refine_ls_R_factor_all 0.0343
_refine_ls_R_factor_gt 0.0313
_refine_ls_shift/su_max 0.001
_refine_ls_shift/su_mean 0.000
_refine_ls_structure_factor_coef Fsqd
_refine_ls_weighting_details 'calc w=1/[\s^2^(Fo^2^)+(0.0447P)^2^+0.6216P] where P=(Fo^2^+2Fc^2^)/3'
_refine_ls_weighting_scheme calc
_refine_ls_wR_factor_gt 0.0783
_refine_ls_wR_factor_ref 0.0810
_reflns_number_gt 2824
_reflns_number_total 3069
_reflns_threshold_expression I>2\s(I)
_cod_data_source_file ic500723y_si_005.cif
_cod_data_source_block dal0761
_cod_depositor_comments
;
The following automatic conversions were performed:

'_symmetry_cell_setting' value 'Monoclinic' changed to 'monoclinic'
according to
/usr/data/users/saulius/crontab/automatic-downloads/rss-feeds/ACS/lib/dictionaries/cif_core.dic
dictionary named 'cif_core.dic' version 2.4.2 from 2011-04-26.

Automatic conversion script
Id: cif_fix_values 2281 2013-09-26 08:29:07Z andrius 

 Adding full bibliography for 4338238--4338252.cif.
;
_cod_original_sg_symbol_H-M P2(1)/c
_cod_database_code 4338242

loop_
_symmetry_equiv_pos_as_xyz
'x, y, z'
'-x, y+1/2, -z+1/2'
'-x, -y, -z'
'x, -y-1/2, z-1/2'

loop_
_atom_site_label
_atom_site_type_symbol
_atom_site_fract_x
_atom_site_fract_y
_atom_site_fract_z
_atom_site_U_iso_or_equiv
_atom_site_adp_type
_atom_site_occupancy
_atom_site_symmetry_multiplicity
_atom_site_calc_flag
_atom_site_refinement_flags
Sb Sb 0.669068(17) 0.577568(15) 0.410650(15) 0.02826(9) Uani 1 1 d .
Cl1 Cl 0.72385(9) 0.37245(7) 0.46636(7) 0.0480(2) Uani 1 1 d .
Cl2 Cl 0.89239(7) 0.64574(7) 0.53931(7) 0.04268(18) Uani 1 1 d .
P P 0.74191(8) 0.55272(7) 0.23348(7) 0.03011(16) Uani 1 1 d .
C1 C 0.6211(3) 0.6222(3) 0.0971(2) 0.0356(6) Uani 1 1 d .
H1A H 0.6517 0.6111 0.0325 0.043 Uiso 1 1 calc R
H1B H 0.6144 0.7088 0.1108 0.043 Uiso 1 1 calc R
H1C H 0.5318 0.5843 0.0740 0.043 Uiso 1 1 calc R
C2 C 0.7539(4) 0.3950(3) 0.2014(3) 0.0480(8) Uani 1 1 d .
H2A H 0.7813 0.3877 0.1346 0.058 Uiso 1 1 calc R
H2B H 0.6652 0.3562 0.1795 0.058 Uiso 1 1 calc R
H2C H 0.8216 0.3553 0.2728 0.058 Uiso 1 1 calc R
C3 C 0.9045(3) 0.6209(3) 0.2664(3) 0.0414(7) Uani 1 1 d .
H3A H 0.9284 0.6097 0.1979 0.050 Uiso 1 1 calc R
H3B H 0.9737 0.5827 0.3379 0.050 Uiso 1 1 calc R
H3C H 0.9001 0.7075 0.2814 0.050 Uiso 1 1 calc R
S S 0.35566(7) 0.42081(6) 0.23881(6) 0.02867(15) Uani 1 1 d .
F1 F 0.0933(2) 0.4478(3) 0.1595(3) 0.0744(7) Uani 1 1 d .
F2 F 0.2031(4) 0.6135(3) 0.1917(3) 0.0876(9) Uani 1 1 d .
F3 F 0.1769(3) 0.5087(3) 0.0371(2) 0.0754(8) Uani 1 1 d .
O1 O 0.4581(2) 0.4884(2) 0.2168(2) 0.0488(6) Uani 1 1 d .
O2 O 0.3298(2) 0.30313(19) 0.1848(2) 0.0421(5) Uani 1 1 d .
O3 O 0.3689(3) 0.4259(2) 0.3607(2) 0.0452(6) Uani 1 1 d .
C10 C 0.1984(4) 0.5024(3) 0.1517(3) 0.0474(8) Uani 1 1 d .

loop_
_atom_site_aniso_label
_atom_site_aniso_U_11
_atom_site_aniso_U_22
_atom_site_aniso_U_33
_atom_site_aniso_U_23
_atom_site_aniso_U_13
_atom_site_aniso_U_12
Sb 0.03165(12) 0.02929(13) 0.02290(13) 0.00038(6) 0.01032(9) -0.00139(6)
Cl1 0.0691(5) 0.0329(4) 0.0421(4) 0.0091(3) 0.0230(4) 0.0039(3)
Cl2 0.0349(3) 0.0500(4) 0.0320(3) -0.0030(3) 0.0026(3) -0.0023(3)
P 0.0373(4) 0.0276(3) 0.0270(3) 0.0000(3) 0.0149(3) 0.0010(3)
C1 0.0465(15) 0.0343(15) 0.0259(13) 0.0020(11) 0.0147(12) 0.0024(12)
C2 0.073(2) 0.0335(15) 0.0430(18) -0.0012(14) 0.0292(17) 0.0057(15)
C3 0.0363(14) 0.0471(17) 0.0457(17) 0.0023(14) 0.0219(13) 0.0018(12)
S 0.0323(3) 0.0291(3) 0.0245(3) -0.0025(2) 0.0117(3) -0.0048(2)
F1 0.0407(11) 0.1002(19) 0.0861(19) 0.0182(15) 0.0299(12) 0.0165(12)
F2 0.120(2) 0.0468(13) 0.103(2) 0.0094(14) 0.0525(19) 0.0344(15)
F3 0.0686(15) 0.113(2) 0.0414(11) 0.0259(13) 0.0197(11) 0.0368(15)
O1 0.0419(11) 0.0621(15) 0.0399(12) 0.0024(11) 0.0145(10) -0.0205(10)
O2 0.0485(12) 0.0325(11) 0.0409(12) -0.0085(9) 0.0141(10) -0.0022(9)
O3 0.0614(15) 0.0476(14) 0.0303(12) -0.0020(9) 0.0225(11) -0.0038(10)
C10 0.0529(18) 0.0497(19) 0.0455(17) 0.0105(15) 0.0263(15) 0.0149(15)

loop_
_atom_type_symbol
_atom_type_description
_atom_type_scat_dispersion_real
_atom_type_scat_dispersion_imag
_atom_type_scat_source
C C 0.0033 0.0016 'International Tables Vol C Tables 4.2.6.8 and 6.1.1.4'
H H 0.0000 0.0000 'International Tables Vol C Tables 4.2.6.8 and 6.1.1.4'
O O 0.0106 0.0060 'International Tables Vol C Tables 4.2.6.8 and 6.1.1.4'
F F 0.0171 0.0103 'International Tables Vol C Tables 4.2.6.8 and 6.1.1.4'
P P 0.1023 0.0942 'International Tables Vol C Tables 4.2.6.8 and 6.1.1.4'
S S 0.1246 0.1234 'International Tables Vol C Tables 4.2.6.8 and 6.1.1.4'
Cl Cl 0.1484 0.1585 'International Tables Vol C Tables 4.2.6.8 and 6.1.1.4'
Sb Sb -0.5866 1.5461 'International Tables Vol C Tables 4.2.6.8 and 6.1.1.4'

loop_
_geom_angle_atom_site_label_1
_geom_angle_atom_site_label_2
_geom_angle_atom_site_label_3
_geom_angle
Cl1 Sb Cl2 92.78(3)
Cl1 Sb P 90.71(3)
Cl2 Sb P 90.62(3)
C3 P C2 107.65(17)
C3 P C1 107.11(15)
C2 P C1 107.44(16)
C3 P Sb 111.85(11)
C2 P Sb 110.84(12)
C1 P Sb 111.72(10)
O2 S O3 115.48(14)
O2 S O1 113.69(15)
O3 S O1 114.49(14)
O2 S C10 102.85(16)
O3 S C10 104.74(16)
O1 S C10 103.57(16)
F2 C10 F1 107.6(3)
F2 C10 F3 107.8(3)
F1 C10 F3 108.6(3)
F2 C10 S 111.2(3)
F1 C10 S 110.6(2)
F3 C10 S 110.9(2)

loop_
_geom_bond_atom_site_label_1
_geom_bond_atom_site_label_2
_geom_bond_distance
Sb Cl1 2.3719(9)
Sb Cl2 2.3926(8)
Sb P 2.6043(9)
P C3 1.797(3)
P C2 1.804(3)
P C1 1.809(3)
S O2 1.434(2)
S O3 1.437(2)
S O1 1.449(2)
S C10 1.827(3)
F1 C10 1.323(4)
F2 C10 1.316(5)
F3 C10 1.323(4)

loop_
_geom_torsion_atom_site_label_1
_geom_torsion_atom_site_label_2
_geom_torsion_atom_site_label_3
_geom_torsion_atom_site_label_4
_geom_torsion
Cl1 Sb P C3 -104.19(12)
Cl2 Sb P C3 -11.40(12)
Cl1 Sb P C2 15.95(14)
Cl2 Sb P C2 108.75(14)
Cl1 Sb P C1 135.75(11)
Cl2 Sb P C1 -131.46(11)
O2 S C10 F2 178.5(3)
O3 S C10 F2 57.4(3)
O1 S C10 F2 -62.9(3)
O2 S C10 F1 59.0(3)
O3 S C10 F1 -62.0(3)
O1 S C10 F1 177.7(3)
O2 S C10 F3 -61.5(3)
O3 S C10 F3 177.4(3)
O1 S C10 F3 57.1(3)
